data_7002142
loop_
_publ_author_name
'Bellusci, Anna'
'Ghedini, Mauro'
'Giorgini, Loris'
'Gozzo, Fabia'
'Szerb, Elisabeta I.'
'Crispini, Alessandra'
'Pucci, Daniela'

_publ_section_title
;
 Anion dependent mesomorphism in coordination networks based on
 2,2&#x2032;-bipyridine silver(i) complexes
;
_journal_issue 36
_journal_name_full 'Dalton Transactions'
_journal_page_first 7381
_journal_page_last 7389
_journal_paper_doi 10.1039/b906178a
_journal_year 2009
_chemical_formula_moiety '(C10 H8 Ag N2), (CF3SO3),'
_chemical_formula_sum 'C11 H8 Ag F3 N2 O3 S'
_chemical_formula_weight 413.12
_space_group_IT_number 152
_symmetry_cell_setting hexagonal
_symmetry_space_group_name_Hall 'P 31 2"'
_symmetry_space_group_name_H-M 'P 31 2 1'
_atom_sites_solution_hydrogens geom
_atom_sites_solution_primary direct
_atom_sites_solution_secondary difmap
_audit_creation_method SHELXL-97
_cell_angle_alpha 90.00
_cell_angle_beta 90.00
_cell_angle_gamma 120.00
_cell_formula_units_Z 6
_cell_length_a 11.3902(16)
_cell_length_b 11.3902(16)
_cell_length_c 18.473(4)
_cell_measurement_temperature 298(2)
_cell_volume 2075.5(6)
_computing_cell_refinement 'Bruker SMART'
_computing_data_collection 'Bruker SMART'
_computing_data_reduction 'Bruker SAINT'
_computing_molecular_graphics 'Bruker SHELXTL'
_computing_publication_material 'Bruker SHELXTL'
_computing_structure_refinement 'Bruker SHELXTL'
_computing_structure_solution 'Bruker SHELXTL'
_diffrn_ambient_temperature 298(2)
_diffrn_measured_fraction_theta_full 0.999
_diffrn_measured_fraction_theta_max 0.999
_diffrn_measurement_device_type 'CCD area detector'
_diffrn_measurement_method 'phi and omega scans'
_diffrn_radiation_monochromator graphite
_diffrn_radiation_source 'sealed tube'
_diffrn_radiation_type MoK\a
_diffrn_radiation_wavelength 0.71073
_diffrn_reflns_av_R_equivalents 0.0317
_diffrn_reflns_av_sigmaI/netI 0.0157
_diffrn_reflns_limit_h_max 15
_diffrn_reflns_limit_h_min -15
_diffrn_reflns_limit_k_max 15
_diffrn_reflns_limit_k_min -15
_diffrn_reflns_limit_l_max 24
_diffrn_reflns_limit_l_min -24
_diffrn_reflns_number 33440
_diffrn_reflns_theta_full 28.30
_diffrn_reflns_theta_max 28.30
_diffrn_reflns_theta_min 2.06
_exptl_absorpt_coefficient_mu 1.652
_exptl_absorpt_correction_type sphere
_exptl_absorpt_process_details SADABS
_exptl_crystal_colour white
_exptl_crystal_density_diffrn 1.983
_exptl_crystal_density_method 'not measured'
_exptl_crystal_description plate
_exptl_crystal_F_000 1212
_exptl_crystal_size_max 0.18
_exptl_crystal_size_mid 0.14
_exptl_crystal_size_min 0.08
_refine_diff_density_max 0.872
_refine_diff_density_min -0.960
_refine_diff_density_rms 0.123
_refine_ls_abs_structure_details 'Flack H D (1983), 1470 Friedel pairs'
_refine_ls_abs_structure_Flack 0.00(7)
_refine_ls_extinction_method none
_refine_ls_goodness_of_fit_ref 1.060
_refine_ls_hydrogen_treatment constr
_refine_ls_matrix_type full
_refine_ls_number_parameters 182
_refine_ls_number_reflns 3431
_refine_ls_number_restraints 0
_refine_ls_restrained_S_all 1.060
_refine_ls_R_factor_all 0.0530
_refine_ls_R_factor_gt 0.0490
_refine_ls_shift/su_max 0.054
_refine_ls_shift/su_mean 0.001
_refine_ls_structure_factor_coef Fsqd
_refine_ls_weighting_details 'calc w=1/[\s^2^(Fo^2^)+(0.0997P)^2^+2.3335P] where P=(Fo^2^+2Fc^2^)/3'
_refine_ls_weighting_scheme calc
_refine_ls_wR_factor_gt 0.1455
_refine_ls_wR_factor_ref 0.1509
_reflns_number_gt 3155
_reflns_number_total 3431
_reflns_threshold_expression >2sigma(I)
_cod_data_source_file b906178a.txt
_cod_data_source_block (M1)
_cod_depositor_comments
;
The following automatic conversions were performed:
'_symmetry_cell_setting' value 'Hexagonal' changed to 'hexagonal'
according to '/home/saulius/struct/CIF-dictionaries/cif_core.dic'
dictionary named 'cif_core.dic' version 2.4.1 from 2010-06-29.

Automatic conversion script
Id: cif_fix_enum 1527 2010-12-29 10:47:43Z saulius 
;
_cod_original_sg_symbol_Hall ' P 31 2" '
_cod_original_sg_symbol_H-M ' P 31 2 1 '
_cod_database_code 7002142

loop_
_symmetry_equiv_pos_as_xyz
'x, y, z'
'-y, x-y, z+1/3'
'-x+y, -x, z+2/3'
'y, x, -z'
'x-y, -y, -z+2/3'
'-x, -x+y, -z+1/3'

loop_
_atom_site_label
_atom_site_type_symbol
_atom_site_fract_x
_atom_site_fract_y
_atom_site_fract_z
_atom_site_U_iso_or_equiv
_atom_site_adp_type
_atom_site_occupancy
_atom_site_symmetry_multiplicity
_atom_site_calc_flag
_atom_site_refinement_flags
_atom_site_disorder_assembly
_atom_site_disorder_group
Ag1 Ag 1.0000 -0.03627(7) 0.6667 0.05442(19) Uani 1 2 d S . .
Ag2 Ag 0.99976(5) 0.0000 0.8333 0.04966(18) Uani 1 2 d S . .
N2 N 0.9177(5) 0.1138(5) 0.7580(2) 0.0457(10) Uani 1 1 d . A .
S S 1.0501(2) -0.2688(2) 0.82227(12) 0.0683(5) Uani 1 1 d . . .
O1 O 1.0661(10) -0.1541(11) 0.7875(5) 0.062(2) Uiso 0.50 1 d P A 1
O2 O 1.028(2) -0.293(2) 0.8980(11) 0.132(7) Uiso 0.50 1 d P A 1
O3 O 1.017(3) -0.345(3) 0.7543(13) 0.175(11) Uiso 0.50 1 d P A 1
O1A O 1.058(2) -0.162(2) 0.8768(9) 0.131(6) Uiso 0.50 1 d P A 2
O2A O 0.9484(14) -0.3977(15) 0.8324(7) 0.089(4) Uiso 0.50 1 d P A 2
O3A O 1.027(2) -0.221(3) 0.7572(10) 0.134(7) Uiso 0.50 1 d P A 2
F1 F 1.2073(17) -0.3714(18) 0.8051(8) 0.125(5) Uiso 0.501(15) 1 d P A 1
F2 F 1.3137(16) -0.1525(16) 0.7899(8) 0.109(5) Uiso 0.501(15) 1 d P A 1
F3 F 1.256(2) -0.243(2) 0.8939(11) 0.168(9) Uiso 0.501(15) 1 d P A 1
F1A F 1.320(2) -0.134(2) 0.8319(12) 0.155(8) Uiso 0.499(15) 1 d P A 2
F2A F 1.2220(15) -0.3553(15) 0.8495(7) 0.112(5) Uiso 0.499(15) 1 d P A 2
F3A F 1.230(2) -0.278(2) 0.7480(11) 0.168(8) Uiso 0.499(15) 1 d P A 2
C10 C 0.9813(8) 0.2475(7) 0.7622(3) 0.0594(16) Uani 1 1 d . . .
H10A H 1.0713 0.2924 0.7772 0.071 Uiso 1 1 calc R A .
C9 C 0.9224(11) 0.3244(9) 0.7456(4) 0.069(2) Uani 1 1 d . A .
H9A H 0.9709 0.4181 0.7509 0.083 Uiso 1 1 calc R . .
C8 C 0.7944(11) 0.2620(10) 0.7218(4) 0.078(2) Uani 1 1 d . . .
H8A H 0.7533 0.3121 0.7091 0.094 Uiso 1 1 calc R A .
C7 C 0.7235(9) 0.1215(9) 0.7162(4) 0.0677(19) Uani 1 1 d . A .
H7A H 0.6335 0.0761 0.7012 0.081 Uiso 1 1 calc R . .
C6 C 0.7895(6) 0.0487(7) 0.7336(3) 0.0464(12) Uani 1 1 d . . .
C11 C 1.2165(15) -0.2482(15) 0.8233(6) 0.108(3) Uiso 1 1 d . A .
N1 N 0.7933(5) -0.1565(5) 0.7081(2) 0.0449(10) Uani 1 1 d . . .
C1 C 0.7354(7) -0.2903(7) 0.7058(3) 0.0562(14) Uani 1 1 d . A .
H1B H 0.7881 -0.3278 0.6919 0.067 Uiso 1 1 calc R . .
C2 C 0.6028(8) -0.3760(8) 0.7227(4) 0.069(2) Uani 1 1 d . . .
H2A H 0.5660 -0.4694 0.7203 0.083 Uiso 1 1 calc R A .
C3 C 0.5250(8) -0.3212(10) 0.7433(4) 0.073(2) Uani 1 1 d . A .
H3A H 0.4338 -0.3771 0.7544 0.088 Uiso 1 1 calc R . .
C4 C 0.5836(6) -0.1805(9) 0.7474(3) 0.0609(16) Uani 1 1 d . . .
H4A H 0.5333 -0.1409 0.7622 0.073 Uiso 1 1 calc R A .
C5 C 0.7203(6) -0.1010(6) 0.7286(3) 0.0469(12) Uani 1 1 d . A .

loop_
_atom_site_aniso_label
_atom_site_aniso_U_11
_atom_site_aniso_U_22
_atom_site_aniso_U_33
_atom_site_aniso_U_23
_atom_site_aniso_U_13
_atom_site_aniso_U_12
Ag1 0.0452(3) 0.0559(3) 0.0586(3) 0.00752(12) 0.0150(2) 0.02262(17)
Ag2 0.0417(2) 0.0447(3) 0.0635(3) -0.0012(2) -0.00060(10) 0.02236(15)
N2 0.042(2) 0.048(3) 0.048(2) 0.0027(17) 0.0059(17) 0.023(2)
S 0.0614(10) 0.0571(9) 0.0955(12) 0.0142(9) 0.0027(9) 0.0366(8)
C10 0.076(5) 0.049(3) 0.056(3) 0.003(3) 0.007(3) 0.033(3)
C9 0.100(6) 0.062(4) 0.062(3) 0.004(3) 0.013(4) 0.052(5)
C8 0.111(7) 0.092(6) 0.068(4) 0.001(4) -0.003(4) 0.078(6)
C7 0.076(5) 0.086(5) 0.064(3) -0.007(4) -0.016(3) 0.058(5)
C6 0.051(3) 0.062(3) 0.0323(19) 0.002(2) 0.000(2) 0.034(3)
N1 0.040(2) 0.049(3) 0.0403(18) 0.0015(18) 0.0015(16) 0.018(2)
C1 0.059(4) 0.045(3) 0.053(3) -0.002(2) 0.001(3) 0.017(3)
C2 0.056(4) 0.059(4) 0.063(4) 0.000(3) -0.008(3) 0.006(3)
C3 0.045(3) 0.082(5) 0.061(3) 0.000(3) -0.001(3) 0.008(3)
C4 0.040(3) 0.074(5) 0.057(3) -0.005(3) 0.004(2) 0.020(3)
C5 0.041(3) 0.058(3) 0.040(2) -0.006(2) -0.0060(19) 0.023(2)

loop_
_atom_type_symbol
_atom_type_description
_atom_type_scat_dispersion_real
_atom_type_scat_dispersion_imag
_atom_type_scat_source
C C 0.0033 0.0016 'International Tables Vol C Tables 4.2.6.8 and 6.1.1.4'
H H 0.0000 0.0000 'International Tables Vol C Tables 4.2.6.8 and 6.1.1.4'
N N 0.0061 0.0033 'International Tables Vol C Tables 4.2.6.8 and 6.1.1.4'
O O 0.0106 0.0060 'International Tables Vol C Tables 4.2.6.8 and 6.1.1.4'
S S 0.1246 0.1234 'International Tables Vol C Tables 4.2.6.8 and 6.1.1.4'
Ag Ag -0.8971 1.1015 'International Tables Vol C Tables 4.2.6.8 and 6.1.1.4'
F F 0.0171 0.0103 'International Tables Vol C Tables 4.2.6.8 and 6.1.1.4'

loop_
_geom_angle_atom_site_label_1
_geom_angle_atom_site_label_2
_geom_angle_atom_site_label_3
_geom_angle
_geom_angle_site_symmetry_1
_geom_angle_site_symmetry_3
_geom_angle_publ_flag
N1 Ag1 N1 169.9(3) . 6_766 ?
N1 Ag1 Ag2 70.39(11) . . ?
N1 Ag1 Ag2 111.04(11) 6_766 . ?
N1 Ag1 Ag2 111.04(11) . 3_764 ?
N1 Ag1 Ag2 70.39(11) 6_766 3_764 ?
Ag2 Ag1 Ag2 164.66(3) . 3_764 ?
O1 Ag2 O1 93.6(5) . 5_556 ?
O1 Ag2 N2 123.1(2) . . ?
O1 Ag2 N2 111.2(3) 5_556 . ?
O1 Ag2 N2 111.2(3) . 5_556 ?
O1 Ag2 N2 123.1(2) 5_556 5_556 ?
N2 Ag2 N2 97.0(2) . 5_556 ?
O1 Ag2 O1A 81.5(6) . 5_556 ?
O1 Ag2 O1A 40.5(5) 5_556 5_556 ?
N2 Ag2 O1A 86.0(5) . 5_556 ?
N2 Ag2 O1A 161.7(4) 5_556 5_556 ?
O1 Ag2 O1A 40.5(5) . . ?
O1 Ag2 O1A 81.5(6) 5_556 . ?
N2 Ag2 O1A 161.7(4) . . ?
N2 Ag2 O1A 86.0(5) 5_556 . ?
O1A Ag2 O1A 96.9(11) 5_556 . ?
O1 Ag2 Ag1 61.9(2) . . ?
O1 Ag2 Ag1 112.3(2) 5_556 . ?
N2 Ag2 Ag1 61.37(11) . . ?
N2 Ag2 Ag1 124.64(11) 5_556 . ?
O1A Ag2 Ag1 72.5(4) 5_556 . ?
O1A Ag2 Ag1 102.2(4) . . ?
O1 Ag2 Ag1 112.3(2) . 2_645 ?
O1 Ag2 Ag1 61.9(2) 5_556 2_645 ?
N2 Ag2 Ag1 124.64(11) . 2_645 ?
N2 Ag2 Ag1 61.38(11) 5_556 2_645 ?
O1A Ag2 Ag1 102.2(4) 5_556 2_645 ?
O1A Ag2 Ag1 72.5(4) . 2_645 ?
Ag1 Ag2 Ag1 172.27(2) . 2_645 ?
C10 N2 C6 118.3(5) . . ?
C10 N2 Ag2 116.9(4) . . ?
C6 N2 Ag2 120.6(4) . . ?
O2A S O1 136.5(8) . . ?
O2A S O3A 108.3(12) . . ?
O1 S O3A 36.4(10) . . ?
O2A S O2 71.4(10) . . ?
O1 S O2 124.5(11) . . ?
O3A S O2 150.4(13) . . ?
O2A S O3 69.4(13) . . ?
O1 S O3 92.1(13) . . ?
O3A S O3 56.8(14) . . ?
O2 S O3 139.3(16) . . ?
O2A S O1A 116.3(10) . . ?
O1 S O1A 68.6(9) . . ?
O3A S O1A 101.8(13) . . ?
O2 S O1A 56.3(11) . . ?
O3 S O1A 157.4(14) . . ?
O2A S C11 114.6(8) . . ?
O1 S C11 104.5(6) . . ?
O3A S C11 110.7(10) . . ?
O2 S C11 95.2(9) . . ?
O3 S C11 91.5(12) . . ?
O1A S C11 104.3(9) . . ?
S O1 Ag2 126.1(6) . . ?
S O1A Ag2 117.1(9) . . ?
N2 C10 C9 123.9(8) . . ?
C8 C9 C10 119.0(8) . . ?
C9 C8 C7 119.1(7) . . ?
C8 C7 C6 119.2(7) . . ?
N2 C6 C7 120.4(6) . . ?
N2 C6 C5 117.5(5) . . ?
C7 C6 C5 122.1(6) . . ?
F1A C11 F2 36.9(11) . . ?
F1A C11 F2A 116.7(17) . . ?
F2 C11 F2A 122.9(15) . . ?
F1A C11 F3 73.7(15) . . ?
F2 C11 F3 107.6(15) . . ?
F2A C11 F3 62.0(11) . . ?
F1A C11 F1 129.0(18) . . ?
F2 C11 F1 110.0(13) . . ?
F2A C11 F1 35.6(8) . . ?
F3 C11 F1 97.4(14) . . ?
F1A C11 F3A 102.0(17) . . ?
F2 C11 F3A 65.6(12) . . ?
F2A C11 F3A 94.2(13) . . ?
F3 C11 F3A 147.8(16) . . ?
F1 C11 F3A 59.9(11) . . ?
F1A C11 S 121.6(15) . . ?
F2 C11 S 121.5(11) . . ?
F2A C11 S 114.3(12) . . ?
F3 C11 S 108.7(11) . . ?
F1 C11 S 108.9(12) . . ?
F3A C11 S 100.6(11) . . ?
C1 N1 C5 119.2(5) . . ?
C1 N1 Ag1 118.0(4) . . ?
C5 N1 Ag1 122.4(4) . . ?
N1 C1 C2 123.5(7) . . ?
C1 C2 C3 118.4(7) . . ?
C2 C3 C4 119.4(7) . . ?
C3 C4 C5 117.9(7) . . ?
N1 C5 C4 121.5(6) . . ?
N1 C5 C6 117.9(5) . . ?
C4 C5 C6 120.6(6) . . ?

loop_
_geom_bond_atom_site_label_1
_geom_bond_atom_site_label_2
_geom_bond_distance
_geom_bond_site_symmetry_2
_geom_bond_publ_flag
Ag1 N1 2.186(5) . ?
Ag1 N1 2.186(5) 6_766 ?
Ag1 Ag2 3.1066(6) . ?
Ag1 Ag2 3.1066(6) 3_764 ?
Ag2 O1 2.386(10) . ?
Ag2 O1 2.386(10) 5_556 ?
Ag2 N2 2.388(5) . ?
Ag2 N2 2.388(5) 5_556 ?
Ag2 O1A 2.40(2) 5_556 ?
Ag2 O1A 2.40(2) . ?
Ag2 Ag1 3.1066(6) 2_645 ?
N2 C10 1.322(9) . ?
N2 C6 1.342(7) . ?
S O2A 1.354(15) . ?
S O1 1.384(10) . ?
S O3A 1.40(2) . ?
S O2 1.42(2) . ?
S O3 1.47(3) . ?
S O1A 1.543(19) . ?
S C11 1.790(13) . ?
F1 C11 1.40(2) . ?
F2 C11 1.26(2) . ?
F3 C11 1.37(2) . ?
F1A C11 1.26(2) . ?
F2A C11 1.342(18) . ?
F3A C11 1.46(2) . ?
C10 C9 1.378(10) . ?
C9 C8 1.338(13) . ?
C8 C7 1.390(13) . ?
C7 C6 1.407(9) . ?
C6 C5 1.481(9) . ?
N1 C1 1.325(8) . ?
N1 C5 1.326(8) . ?
C1 C2 1.363(10) . ?
C2 C3 1.369(12) . ?
C3 C4 1.396(13) . ?
C4 C5 1.399(8) . ?

loop_
_geom_torsion_atom_site_label_1
_geom_torsion_atom_site_label_2
_geom_torsion_atom_site_label_3
_geom_torsion_atom_site_label_4
_geom_torsion
_geom_torsion_site_symmetry_1
_geom_torsion_site_symmetry_2
_geom_torsion_site_symmetry_3
_geom_torsion_site_symmetry_4
_geom_torsion_publ_flag
N1 Ag1 Ag2 O1 99.9(3) . . . . ?
N1 Ag1 Ag2 O1 -69.4(3) 6_766 . . . ?
Ag2 Ag1 Ag2 O1 -161.9(3) 3_764 . . . ?
N1 Ag1 Ag2 O1 -178.2(3) . . . 5_556 ?
N1 Ag1 Ag2 O1 12.4(3) 6_766 . . 5_556 ?
Ag2 Ag1 Ag2 O1 -80.0(3) 3_764 . . 5_556 ?
N1 Ag1 Ag2 N2 -75.42(19) . . . . ?
N1 Ag1 Ag2 N2 115.2(2) 6_766 . . . ?
Ag2 Ag1 Ag2 N2 22.75(13) 3_764 . . . ?
N1 Ag1 Ag2 N2 2.5(2) . . . 5_556 ?
N1 Ag1 Ag2 N2 -166.8(2) 6_766 . . 5_556 ?
Ag2 Ag1 Ag2 N2 100.70(13) 3_764 . . 5_556 ?
N1 Ag1 Ag2 O1A -170.5(6) . . . 5_556 ?
N1 Ag1 Ag2 O1A 20.2(6) 6_766 . . 5_556 ?
Ag2 Ag1 Ag2 O1A -72.3(6) 3_764 . . 5_556 ?
N1 Ag1 Ag2 O1A 96.1(6) . . . . ?
N1 Ag1 Ag2 O1A -73.3(6) 6_766 . . . ?
Ag2 Ag1 Ag2 O1A -165.7(6) 3_764 . . . ?
N1 Ag1 Ag2 Ag1 142.05(14) . . . 2_645 ?
N1 Ag1 Ag2 Ag1 -27.29(15) 6_766 . . 2_645 ?
Ag2 Ag1 Ag2 Ag1 -119.773(2) 3_764 . . 2_645 ?
O1 Ag2 N2 C10 -125.0(5) . . . . ?
O1 Ag2 N2 C10 -15.5(5) 5_556 . . . ?
N2 Ag2 N2 C10 114.1(5) 5_556 . . . ?
O1A Ag2 N2 C10 -47.8(6) 5_556 . . . ?
O1A Ag2 N2 C10 -147.5(17) . . . . ?
Ag1 Ag2 N2 C10 -120.1(5) . . . . ?
Ag1 Ag2 N2 C10 54.2(5) 2_645 . . . ?
O1 Ag2 N2 C6 78.4(5) . . . . ?
O1 Ag2 N2 C6 -172.2(4) 5_556 . . . ?
N2 Ag2 N2 C6 -42.6(4) 5_556 . . . ?
O1A Ag2 N2 C6 155.5(6) 5_556 . . . ?
O1A Ag2 N2 C6 55.8(18) . . . . ?
Ag1 Ag2 N2 C6 83.3(4) . . . . ?
Ag1 Ag2 N2 C6 -102.4(4) 2_645 . . . ?
O2A S O1 Ag2 80.4(12) . . . . ?
O3A S O1 Ag2 129(2) . . . . ?
O2 S O1 Ag2 -18.8(14) . . . . ?
O3 S O1 Ag2 142.3(13) . . . . ?
O1A S O1 Ag2 -25.8(10) . . . . ?
C11 S O1 Ag2 -125.7(7) . . . . ?
O1 Ag2 O1 S 96.1(8) 5_556 . . . ?
N2 Ag2 O1 S -145.6(6) . . . . ?
N2 Ag2 O1 S -31.6(8) 5_556 . . . ?
O1A Ag2 O1 S 134.8(9) 5_556 . . . ?
O1A Ag2 O1 S 23.7(10) . . . . ?
Ag1 Ag2 O1 S -150.5(8) . . . . ?
Ag1 Ag2 O1 S 35.1(8) 2_645 . . . ?
O2A S O1A Ag2 -109.3(12) . . . . ?
O1 S O1A Ag2 23.2(9) . . . . ?
O3A S O1A Ag2 8.1(16) . . . . ?
O2 S O1A Ag2 -150.0(19) . . . . ?
O3 S O1A Ag2 -10(4) . . . . ?
C11 S O1A Ag2 123.4(10) . . . . ?
O1 Ag2 O1A S -19.1(8) . . . . ?
O1 Ag2 O1A S -124.9(13) 5_556 . . . ?
N2 Ag2 O1A S 11(3) . . . . ?
N2 Ag2 O1A S 110.8(12) 5_556 . . . ?
O1A Ag2 O1A S -87.4(12) 5_556 . . . ?
Ag1 Ag2 O1A S -13.8(13) . . . . ?
Ag1 Ag2 O1A S 172.0(14) 2_645 . . . ?
C6 N2 C10 C9 2.5(9) . . . . ?
Ag2 N2 C10 C9 -154.7(5) . . . . ?
N2 C10 C9 C8 -2.0(11) . . . . ?
C10 C9 C8 C7 1.7(11) . . . . ?
C9 C8 C7 C6 -2.0(11) . . . . ?
C10 N2 C6 C7 -2.8(9) . . . . ?
Ag2 N2 C6 C7 153.6(4) . . . . ?
C10 N2 C6 C5 179.4(5) . . . . ?
Ag2 N2 C6 C5 -24.3(6) . . . . ?
C8 C7 C6 N2 2.6(9) . . . . ?
C8 C7 C6 C5 -179.7(6) . . . . ?
O2A S C11 F1A -163.0(16) . . . . ?
O1 S C11 F1A 36.5(17) . . . . ?
O3A S C11 F1A 74(2) . . . . ?
O2 S C11 F1A -91.1(19) . . . . ?
O3 S C11 F1A 129(2) . . . . ?
O1A S C11 F1A -34.6(18) . . . . ?
O2A S C11 F2 153.4(13) . . . . ?
O1 S C11 F2 -7.2(15) . . . . ?
O3A S C11 F2 30.5(18) . . . . ?
O2 S C11 F2 -134.8(16) . . . . ?
O3 S C11 F2 85.4(18) . . . . ?
O1A S C11 F2 -78.3(15) . . . . ?
O2A S C11 F2A -14.0(13) . . . . ?
O1 S C11 F2A -174.5(10) . . . . ?
O3A S C11 F2A -136.8(14) . . . . ?
O2 S C11 F2A 57.9(14) . . . . ?
O3 S C11 F2A -81.9(15) . . . . ?
O1A S C11 F2A 114.4(13) . . . . ?
O2A S C11 F3 -81.0(14) . . . . ?
O1 S C11 F3 118.4(13) . . . . ?
O3A S C11 F3 156.1(17) . . . . ?
O2 S C11 F3 -9.2(16) . . . . ?
O3 S C11 F3 -149.0(17) . . . . ?
O1A S C11 F3 47.3(15) . . . . ?
O2A S C11 F1 24.0(13) . . . . ?
O1 S C11 F1 -136.5(10) . . . . ?
O3A S C11 F1 -98.8(15) . . . . ?
O2 S C11 F1 95.9(13) . . . . ?
O3 S C11 F1 -44.0(15) . . . . ?
O1A S C11 F1 152.4(12) . . . . ?
O2A S C11 F3A 85.6(14) . . . . ?
O1 S C11 F3A -74.9(13) . . . . ?
O3A S C11 F3A -37.2(17) . . . . ?
O2 S C11 F3A 157.5(15) . . . . ?
O3 S C11 F3A 17.7(17) . . . . ?
O1A S C11 F3A -146.0(14) . . . . ?
N1 Ag1 N1 C1 -11.8(4) 6_766 . . . ?
Ag2 Ag1 N1 C1 -111.8(4) . . . . ?
Ag2 Ag1 N1 C1 84.4(4) 3_764 . . . ?
N1 Ag1 N1 C5 174.8(4) 6_766 . . . ?
Ag2 Ag1 N1 C5 74.8(4) . . . . ?
Ag2 Ag1 N1 C5 -88.9(4) 3_764 . . . ?
C5 N1 C1 C2 0.8(9) . . . . ?
Ag1 N1 C1 C2 -172.8(5) . . . . ?
N1 C1 C2 C3 -0.1(10) . . . . ?
C1 C2 C3 C4 -0.9(10) . . . . ?
C2 C3 C4 C5 1.3(9) . . . . ?
C1 N1 C5 C4 -0.4(8) . . . . ?
Ag1 N1 C5 C4 172.9(4) . . . . ?
C1 N1 C5 C6 177.4(5) . . . . ?
Ag1 N1 C5 C6 -9.3(6) . . . . ?
C3 C4 C5 N1 -0.7(8) . . . . ?
C3 C4 C5 C6 -178.4(5) . . . . ?
N2 C6 C5 N1 -37.1(7) . . . . ?
C7 C6 C5 N1 145.1(5) . . . . ?
N2 C6 C5 C4 140.7(5) . . . . ?
C7 C6 C5 C4 -37.1(8) . . . . ?
